data_9017247
loop_
_publ_author_name
'Galuskin, E. V.'
'Galuskina, I. O.'
'Kusz, J.'
'Gfeller, F.'
'Armbruster, T.'
'Bailau, R.'
'Dulski, M.'
'Gazeev, V. M.'
'Pertsev, N. N.'
'Zadov, A. E.'
'Dzierzanowski, P.'

_publ_section_title
;
 Mayenite supergroup, part II: Chlorkyuygenite from Upper Chegem, Northern Caucasus,
 Kabardino-Balkaria, Russia, a new microporous mineral with "zeolitic" H2O
;
_journal_name_full 'European Journal of Mineralogy'
_journal_page_first 113
_journal_page_last 122
_journal_volume 27
_journal_year 2015
_chemical_compound_source 'Upper Chegem Caldera, Northern Caucasus, Russia'
_chemical_formula_sum 'Al6.423 Ca6 Cl1.191 Fe0.388 H3.618 O17.809 Si0.189'
_chemical_name_mineral Chlorkyuygenite
_space_group_IT_number 220
_space_group_name_Hall 'I -4bd 2c 3'
_space_group_name_H-M_alt 'I -4 3 d'
_symmetry_space_group_name_H-M 'I -4 3 d'
_cell_angle_alpha 90
_cell_angle_beta 90
_cell_angle_gamma 90
_cell_formula_units_Z 4
_cell_length_a 12.0285
_cell_length_b 12.0285
_cell_length_c 12.0285
_cell_volume 1740.341
_database_code_amcsd 0020461
_exptl_crystal_density_diffrn 2.945
_cod_data_source_file inputs/fixed/downloads/08/08616.cif
_cod_data_source_block 08616
_cod_original_formula_sum 'Ca6 Al6.423 Fe.388 Si.189 O17.809 (Cl1.191 H3.618)'
_cod_database_code 9017247

loop_
_space_group_symop_operation_xyz
x,y,z
1/2+x,1/2+y,1/2+z
1/2-z,x,-y
-z,1/2+x,1/2-y
1/2-y,z,-x
-y,1/2+z,1/2-x
1/2-x,y,-z
-x,1/2+y,1/2-z
1/4+x,3/4-z,1/4-y
3/4+x,1/4-z,3/4-y
1/4+z,3/4-y,1/4-x
3/4+z,1/4-y,3/4-x
1/4+y,3/4-x,1/4-z
3/4+y,1/4-x,3/4-z
1/4+x,1/4+z,1/4+y
3/4+x,3/4+z,3/4+y
1/4+z,1/4+y,1/4+x
3/4+z,3/4+y,3/4+x
1/4+y,1/4+x,1/4+z
3/4+y,3/4+x,3/4+z
-z,1/2-x,y
1/2-z,-x,1/2+y
-y,1/2-z,x
1/2-y,-z,1/2+x
-x,1/2-y,z
1/2-x,-y,1/2+z
1/2+z,1/2-x,-y
+z,-x,1/2-y
1/2+y,1/2-z,-x
+y,-z,1/2-x
1/2+x,1/2-y,-z
+x,-y,1/2-z
3/4-x,3/4+z,1/4-y
1/4-x,1/4+z,3/4-y
3/4-z,3/4+y,1/4-x
1/4-z,1/4+y,3/4-x
3/4-y,3/4+x,1/4-z
1/4-y,1/4+x,3/4-z
3/4-x,1/4-z,1/4+y
1/4-x,3/4-z,3/4+y
3/4-z,1/4-y,1/4+x
1/4-z,3/4-y,3/4+x
3/4-y,1/4-x,1/4+z
1/4-y,3/4-x,3/4+z
z,x,y
1/2+z,1/2+x,1/2+y
y,z,x
1/2+y,1/2+z,1/2+x

loop_
_atom_site_aniso_label
_atom_site_aniso_U_11
_atom_site_aniso_U_22
_atom_site_aniso_U_33
_atom_site_aniso_U_12
_atom_site_aniso_U_13
_atom_site_aniso_U_23
Ca1 0.01400 0.01560 0.00980 0.00000 0.00000 0.00203
Al1 0.00770 0.00770 0.00770 0.00009 0.00009 0.00009
Fe1 0.00770 0.00770 0.00770 0.00009 0.00009 0.00009
Al2 0.00640 0.00790 0.00790 0.00000 0.00000 0.00000
Si2 0.00640 0.00790 0.00790 0.00000 0.00000 0.00000
O1 0.01670 0.02420 0.01990 -0.00960 -0.00670 0.01380
O2 0.01470 0.01470 0.01470 -0.00180 -0.00180 -0.00180
Cl1 0.01580 0.03680 0.03680 0.00000 0.00000 0.00000
Wat1 0.01580 0.03680 0.03680 0.00000 0.00000 0.00000

loop_
_atom_site_label
_atom_site_fract_x
_atom_site_fract_y
_atom_site_fract_z
_atom_site_occupancy
_atom_site_U_iso_or_equiv
_atom_site_type_symbol
_atom_site_attached_hydrogens
Ca1 0.14823 0.00000 0.25000 1.00000 0.01311 Ca 0
Al1 0.26765 0.26765 0.26765 0.90300 0.00770 Al 0
Fe1 0.26765 0.26765 0.26765 0.09700 0.00770 Fe 0
Al2 0.12500 0.50000 0.25000 0.93700 0.00740 Al 0
Si2 0.12500 0.50000 0.25000 0.06300 0.00740 Si 0
O1 0.30513 0.21402 0.40002 1.00000 0.02030 O 0
O2 0.18464 0.18464 0.18464 1.00000 0.01470 O 0
Cl1 0.37500 0.00000 0.25000 0.39700 0.02980 Cl 0
Wat1 0.37500 0.00000 0.25000 0.60300 0.02980 O 2

loop_
_cod_changelog_entry_id
_cod_changelog_entry_author
_cod_changelog_entry_date
_cod_changelog_entry_text
1
;cod-tools version 3.8.0
Id: cif_guess_AMCSD_atom_types 9574 2023-05-10 09:00:05Z saulius
;
2023-05-10T18:58:00+03:00
;Derived atom types and hydrogen counts
from atom names that follow the AMCSD naming convention
(Wat == water, O-H == hydroxyl).
;

loop_
_cod_related_entry_id
_cod_related_entry_database
_cod_related_entry_code
1 AMCSD 0020461
